data_7045982
loop_
_publ_author_name
'Chen, Zhiwei'
'Mi, Xiuna'
'Lu, Jing'
'Wang, Suna'
'Li, Yunwu'
'Dou, Jianmin'
'Li, Dacheng'

_publ_section_title
;
 From 2D \\rightarrow 3D interpenetration to packing: N coligand-driven
 structural assembly and tuning of luminescent sensing activities towards
 Fe<sup>3+</sup> and Cr<sub>2</sub>O<sub>7</sub><sup>2-</sup> ions.
;
_journal_issue 17
_journal_name_full 'Dalton transactions (Cambridge, England : 2003)'
_journal_page_first 6240
_journal_page_last 6249
_journal_paper_doi 10.1039/c8dt00909k
_journal_volume 47
_journal_year 2018
_chemical_formula_sum 'C54 H48 Cd N6 O6 S2'
_chemical_formula_weight 1053.50
_space_group_IT_number 2
_space_group_name_Hall '-P 1'
_space_group_name_H-M_alt 'P -1'
_symmetry_cell_setting triclinic
_symmetry_space_group_name_Hall '-P 1'
_symmetry_space_group_name_H-M 'P -1'
_atom_sites_solution_hydrogens geom
_atom_sites_solution_primary direct
_atom_sites_solution_secondary difmap
_audit_creation_method SHELXL-97
_audit_update_record
;
2018-02-01 deposited with the CCDC.
2018-04-09 downloaded from the CCDC.
;
_cell_angle_alpha 101.810(2)
_cell_angle_beta 98.0700(10)
_cell_angle_gamma 93.0230(10)
_cell_formula_units_Z 2
_cell_length_a 12.6050(11)
_cell_length_b 13.8481(12)
_cell_length_c 14.4589(14)
_cell_measurement_reflns_used 2933
_cell_measurement_temperature 298(2)
_cell_measurement_theta_max 21.237
_cell_measurement_theta_min 2.318
_cell_volume 2437.3(4)
_computing_cell_refinement 'Bruker SMART'
_computing_data_collection 'Bruker SMART'
_computing_data_reduction 'Bruker SHELXTL'
_computing_molecular_graphics 'Bruker SHELXTL'
_computing_publication_material 'Bruker SHELXTL'
_computing_structure_refinement 'SHELXL-97 (Sheldrick, 1997)'
_computing_structure_solution 'SHELXS-97 (Sheldrick, 1990)'
_diffrn_ambient_temperature 298(2)
_diffrn_measured_fraction_theta_full 0.981
_diffrn_measured_fraction_theta_max 0.981
_diffrn_measurement_device_type 'CCD area detector'
_diffrn_measurement_method 'phi and omega scans'
_diffrn_radiation_monochromator graphite
_diffrn_radiation_source 'fine-focus sealed tube'
_diffrn_radiation_type MoK\a
_diffrn_radiation_wavelength 0.71073
_diffrn_reflns_av_R_equivalents 0.0465
_diffrn_reflns_av_sigmaI/netI 0.0889
_diffrn_reflns_limit_h_max 14
_diffrn_reflns_limit_h_min -14
_diffrn_reflns_limit_k_max 16
_diffrn_reflns_limit_k_min -16
_diffrn_reflns_limit_l_max 17
_diffrn_reflns_limit_l_min -15
_diffrn_reflns_number 12442
_diffrn_reflns_theta_full 25.02
_diffrn_reflns_theta_max 25.02
_diffrn_reflns_theta_min 2.31
_exptl_absorpt_coefficient_mu 0.591
_exptl_absorpt_correction_T_max 0.9218
_exptl_absorpt_correction_T_min 0.8065
_exptl_absorpt_correction_type multi-scan
_exptl_absorpt_process_details sadabs
_exptl_crystal_colour green
_exptl_crystal_density_diffrn 1.435
_exptl_crystal_density_method 'not measured'
_exptl_crystal_description block
_exptl_crystal_F_000 1084
_exptl_crystal_size_max 0.38
_exptl_crystal_size_mid 0.33
_exptl_crystal_size_min 0.14
_refine_diff_density_max 1.473
_refine_diff_density_min -0.853
_refine_diff_density_rms 0.099
_refine_ls_extinction_method none
_refine_ls_goodness_of_fit_ref 1.000
_refine_ls_hydrogen_treatment mixed
_refine_ls_matrix_type full
_refine_ls_number_parameters 574
_refine_ls_number_reflns 8436
_refine_ls_number_restraints 150
_refine_ls_restrained_S_all 1.028
_refine_ls_R_factor_all 0.1106
_refine_ls_R_factor_gt 0.0691
_refine_ls_shift/su_max 0.001
_refine_ls_shift/su_mean 0.000
_refine_ls_structure_factor_coef Fsqd
_refine_ls_weighting_details 'calc w=1/[\s^2^(Fo^2^)+(0.0980P)^2^+0.0000P] where P=(Fo^2^+2Fc^2^)/3'
_refine_ls_weighting_scheme calc
_refine_ls_wR_factor_gt 0.1712
_refine_ls_wR_factor_ref 0.1911
_reflns_number_gt 5117
_reflns_number_total 8436
_reflns_threshold_expression >2sigma(I)
_cod_data_source_file c8dt00909k2.cif
_cod_data_source_block 160306f
_cod_depositor_comments
;
The following automatic conversions were performed:

'_symmetry_cell_setting' value 'Triclinic' changed to 'triclinic'
according to
/home/data/users/saulius/crontab/automatic-downloads/rss-feeds/RSC/lib/dictionaries/cif_core.dic
dictionary named 'cif_core.dic' version 2.4.2 from 2011-04-26.

Automatic conversion script
Id: cif_fix_values 4973 2017-02-22 13:04:09Z antanas 

 Adding full bibliography for 7045981--7045983.cif.
;
_cod_original_sg_symbol_H-M 'P-1   '
_cod_database_code 7045982

loop_
_symmetry_equiv_pos_as_xyz
'x, y, z'
'-x, -y, -z'

loop_
_atom_site_label
_atom_site_type_symbol
_atom_site_fract_x
_atom_site_fract_y
_atom_site_fract_z
_atom_site_U_iso_or_equiv
_atom_site_adp_type
_atom_site_occupancy
_atom_site_symmetry_multiplicity
_atom_site_calc_flag
_atom_site_refinement_flags
C51 C 0.0476(16) 0.0591(16) 0.1516(16) 0.512(16) Uiso 1 1 d DU
H51 H -0.0139 0.0220 0.1573 0.615 Uiso 1 1 calc R
Cd1 Cd 0.59494(4) 0.40392(4) 0.94035(3) 0.0518(2) Uani 1 1 d .
N1 N 0.4376(4) 0.3268(4) 0.8472(4) 0.0518(13) Uani 1 1 d .
N2 N 0.3001(4) 0.3265(4) 0.7317(4) 0.0522(13) Uani 1 1 d .
N3 N -0.1122(4) 0.4955(4) 0.1535(4) 0.0545(14) Uani 1 1 d .
N4 N -0.2532(4) 0.4866(4) 0.0377(4) 0.0570(14) Uani 1 1 d .
O1 O 0.7079(4) 0.2732(4) 0.8610(4) 0.0784(15) Uani 1 1 d .
O2 O 0.6572(4) 0.3959(4) 0.7965(4) 0.0710(13) Uani 1 1 d .
O3 O 0.5773(4) 0.3220(4) 1.0620(3) 0.0652(13) Uani 1 1 d .
O4 O 0.4766(4) 0.4460(4) 1.0837(3) 0.0724(14) Uani 1 1 d .
S1 S 0.8502(3) 0.1479(2) 0.4164(3) 0.1766(18) Uani 1 1 d U
S2 S 0.4275(2) 0.26498(16) 1.47879(17) 0.0873(7) Uani 1 1 d U
C1 C 0.7011(5) 0.3187(6) 0.7942(5) 0.0635(19) Uani 1 1 d .
C2 C 0.7433(6) 0.2716(6) 0.7030(6) 0.072(2) Uani 1 1 d .
C3 C 0.7087(8) 0.3077(7) 0.6185(7) 0.097(3) Uani 1 1 d .
H3 H 0.6646 0.3597 0.6216 0.116 Uiso 1 1 calc R
C4 C 0.7400(10) 0.2660(8) 0.5330(7) 0.127(4) Uani 1 1 d U
H4 H 0.7151 0.2883 0.4781 0.153 Uiso 1 1 calc R
C5 C 0.8078(11) 0.1917(9) 0.5282(9) 0.129(4) Uani 1 1 d U
C6 C 0.8428(9) 0.1593(8) 0.6089(8) 0.132(3) Uani 1 1 d DU
H6 H 0.8902 0.1098 0.6054 0.159 Uiso 1 1 calc R
C7 C 0.8106(7) 0.1972(7) 0.6973(7) 0.097(3) Uani 1 1 d DU
H7 H 0.8345 0.1722 0.7508 0.116 Uiso 1 1 calc R
C8 C 0.8380(9) 0.0190(7) 0.4035(8) 0.140(4) Uani 1 1 d U
H8A H 0.8729 -0.0112 0.3504 0.168 Uiso 1 1 calc R
H8B H 0.8747 0.0022 0.4610 0.168 Uiso 1 1 calc R
C9 C 0.6499(9) -0.0321(6) 0.3023(7) 0.096(3) Uani 1 1 d .
H9 H 0.6752 -0.0086 0.2529 0.115 Uiso 1 1 calc R
C10 C 0.5466(8) -0.0726(6) 0.2877(6) 0.086(2) Uani 1 1 d .
H10 H 0.5020 -0.0776 0.2297 0.103 Uiso 1 1 calc R
C11 C 0.5096(7) -0.1067(5) 0.3633(6) 0.076(2) Uani 1 1 d .
H11 H 0.4389 -0.1336 0.3554 0.092 Uiso 1 1 calc R
C12 C 0.5751(6) -0.1012(5) 0.4484(5) 0.0630(19) Uani 1 1 d U
C13 C 0.6796(7) -0.0598(5) 0.4589(6) 0.073(2) Uani 1 1 d .
H13 H 0.7253 -0.0557 0.5162 0.088 Uiso 1 1 calc R
C14 C 0.7173(8) -0.0244(6) 0.3854(8) 0.099(3) Uani 1 1 d U
C15 C 0.5345(7) -0.1380(5) 0.5289(6) 0.074(2) Uani 1 1 d U
H15A H 0.4570 -0.1369 0.5228 0.089 Uiso 1 1 calc R
H15B H 0.5665 -0.0964 0.5899 0.089 Uiso 1 1 calc R
C16 C 0.4599(6) 0.2936(5) 1.3709(5) 0.0691(19) Uani 1 1 d U
C17 C 0.5238(6) 0.2406(6) 1.3143(5) 0.075(2) Uani 1 1 d U
H17 H 0.5550 0.1864 1.3320 0.089 Uiso 1 1 calc R
C18 C 0.5424(6) 0.2677(5) 1.2307(5) 0.071(2) Uani 1 1 d .
H18 H 0.5864 0.2314 1.1928 0.085 Uiso 1 1 calc R
C19 C 0.4964(5) 0.3484(5) 1.2021(5) 0.0534(16) Uani 1 1 d .
C20 C 0.4335(6) 0.4015(5) 1.2602(5) 0.0633(18) Uani 1 1 d .
H20 H 0.4024 0.4559 1.2427 0.076 Uiso 1 1 calc R
C21 C 0.4151(6) 0.3757(5) 1.3448(5) 0.0685(19) Uani 1 1 d U
H21 H 0.3730 0.4132 1.3840 0.082 Uiso 1 1 calc R
C22 C 0.5177(5) 0.3749(5) 1.1101(5) 0.0524(16) Uani 1 1 d .
C23 C 0.4040(5) 0.3578(5) 0.7693(4) 0.0534(16) Uani 1 1 d .
H23 H 0.4472 0.3975 0.7423 0.064 Uiso 1 1 calc R
C24 C 0.3514(5) 0.2689(4) 0.8610(4) 0.0492(15) Uani 1 1 d .
C25 C 0.3438(6) 0.2136(5) 0.9309(5) 0.0653(19) Uani 1 1 d .
H25 H 0.4020 0.2121 0.9778 0.078 Uiso 1 1 calc R
C26 C 0.2467(7) 0.1614(6) 0.9276(6) 0.080(2) Uani 1 1 d .
H26 H 0.2391 0.1237 0.9730 0.096 Uiso 1 1 calc R
C27 C 0.1601(7) 0.1641(6) 0.8581(6) 0.079(2) Uani 1 1 d .
H27 H 0.0959 0.1281 0.8585 0.095 Uiso 1 1 calc R
C28 C 0.1649(5) 0.2168(5) 0.7892(5) 0.0641(19) Uani 1 1 d .
H28 H 0.1054 0.2190 0.7439 0.077 Uiso 1 1 calc R
C29 C 0.2630(5) 0.2673(4) 0.7899(4) 0.0493(15) Uani 1 1 d .
C30 C 0.2422(5) 0.3501(5) 0.6471(4) 0.0548(17) Uani 1 1 d .
C31 C 0.1716(5) 0.2814(5) 0.5833(5) 0.0611(18) Uani 1 1 d .
H31 H 0.1621 0.2176 0.5935 0.073 Uiso 1 1 calc R
C32 C 0.1143(5) 0.3055(5) 0.5039(5) 0.0613(18) Uani 1 1 d .
H32 H 0.0637 0.2588 0.4635 0.074 Uiso 1 1 calc R
C33 C 0.1307(5) 0.3984(5) 0.4829(4) 0.0509(16) Uani 1 1 d .
C34 C 0.2044(5) 0.4667(5) 0.5474(5) 0.0645(19) Uani 1 1 d .
H34 H 0.2166 0.5297 0.5358 0.077 Uiso 1 1 calc R
C35 C 0.2593(5) 0.4439(5) 0.6272(5) 0.0613(18) Uani 1 1 d .
H35 H 0.3085 0.4911 0.6688 0.074 Uiso 1 1 calc R
C36 C 0.0662(5) 0.4246(5) 0.3968(4) 0.0540(16) Uani 1 1 d .
C37 C -0.0005(6) 0.3532(6) 0.3293(5) 0.073(2) Uani 1 1 d .
H37 H -0.0070 0.2886 0.3379 0.087 Uiso 1 1 calc R
C38 C -0.0584(6) 0.3775(6) 0.2482(5) 0.072(2) Uani 1 1 d .
H38 H -0.1022 0.3289 0.2029 0.086 Uiso 1 1 calc R
C39 C -0.0503(5) 0.4716(5) 0.2358(4) 0.0507(15) Uani 1 1 d .
C40 C 0.0135(5) 0.5436(5) 0.3016(5) 0.0619(18) Uani 1 1 d .
H40 H 0.0186 0.6083 0.2930 0.074 Uiso 1 1 calc R
C41 C 0.0715(5) 0.5188(5) 0.3826(5) 0.0663(19) Uani 1 1 d .
H41 H 0.1146 0.5680 0.4277 0.080 Uiso 1 1 calc R
C42 C -0.2140(5) 0.4553(5) 0.1155(5) 0.0581(17) Uani 1 1 d .
H42 H -0.2520 0.4106 0.1413 0.070 Uiso 1 1 calc R
C43 C -0.0828(5) 0.5579(5) 0.0957(4) 0.0487(15) Uani 1 1 d .
C44 C -0.1714(5) 0.5508(5) 0.0227(4) 0.0505(15) Uani 1 1 d .
C45 C -0.1673(6) 0.6031(5) -0.0487(5) 0.0608(18) Uani 1 1 d .
H45 H -0.2257 0.6001 -0.0967 0.073 Uiso 1 1 calc R
C46 C -0.0738(7) 0.6597(6) -0.0460(6) 0.075(2) Uani 1 1 d .
H46 H -0.0696 0.6959 -0.0931 0.090 Uiso 1 1 calc R
C47 C 0.0130(6) 0.6650(6) 0.0231(6) 0.071(2) Uani 1 1 d .
H47 H 0.0747 0.7041 0.0213 0.085 Uiso 1 1 calc R
C48 C 0.0124(6) 0.6141(5) 0.0954(5) 0.0631(18) Uani 1 1 d .
H48 H 0.0723 0.6169 0.1417 0.076 Uiso 1 1 calc R
N5 N 0.1268(13) 0.0933(9) 0.2257(13) 0.304(9) Uiso 1 1 d DU
C49 C 0.1033(16) 0.0650(14) 0.3123(14) 0.289(11) Uiso 1 1 d DU
H49A H 0.0371 0.0904 0.3280 0.434 Uiso 1 1 calc R
H49B H 0.1606 0.0917 0.3639 0.434 Uiso 1 1 calc R
H49C H 0.0966 -0.0059 0.3025 0.434 Uiso 1 1 calc R
C50 C 0.2219(16) 0.1504(15) 0.2187(15) 0.336(13) Uiso 1 1 d DU
H50A H 0.2386 0.1323 0.1550 0.504 Uiso 1 1 calc R
H50B H 0.2806 0.1378 0.2634 0.504 Uiso 1 1 calc R
H50C H 0.2104 0.2195 0.2330 0.504 Uiso 1 1 calc R
O5 O 0.062(3) 0.080(2) 0.0764(17) 0.85(3) Uiso 1 1 d DU
N6 N 0.2777(17) 0.8981(10) 0.0082(17) 0.423(12) Uiso 1 1 d DU
C53 C 0.3849(17) 0.9260(19) -0.0083(18) 0.410(17) Uiso 1 1 d DU
H53A H 0.4339 0.8813 0.0127 0.615 Uiso 1 1 calc R
H53B H 0.4074 0.9922 0.0268 0.615 Uiso 1 1 calc R
H53C H 0.3842 0.9229 -0.0753 0.615 Uiso 1 1 calc R
C52 C 0.266(2) 0.913(2) 0.1088(17) 0.426(18) Uiso 1 1 d DU
H52A H 0.3341 0.9088 0.1462 0.639 Uiso 1 1 calc R
H52B H 0.2148 0.8625 0.1171 0.639 Uiso 1 1 calc R
H52C H 0.2408 0.9768 0.1295 0.639 Uiso 1 1 calc R
C54 C 0.1940(17) 0.8626(15) -0.058(2) 0.512(17) Uiso 1 1 d DU
H54 H 0.1259 0.8455 -0.0460 0.615 Uiso 1 1 calc R
O6 O 0.218(3) 0.8551(19) -0.139(2) 0.73(2) Uiso 1 1 d DU

loop_
_atom_site_aniso_label
_atom_site_aniso_U_11
_atom_site_aniso_U_22
_atom_site_aniso_U_33
_atom_site_aniso_U_23
_atom_site_aniso_U_13
_atom_site_aniso_U_12
Cd1 0.0496(3) 0.0610(3) 0.0426(3) 0.0151(2) -0.0054(2) 0.0042(2)
N1 0.047(3) 0.060(3) 0.047(3) 0.019(3) -0.006(2) -0.001(3)
N2 0.044(3) 0.062(3) 0.046(3) 0.008(3) -0.008(2) 0.006(2)
N3 0.046(3) 0.071(4) 0.043(3) 0.015(3) -0.007(2) -0.001(3)
N4 0.053(3) 0.068(4) 0.046(3) 0.015(3) -0.006(3) 0.000(3)
O1 0.080(4) 0.081(4) 0.074(4) 0.014(3) 0.005(3) 0.023(3)
O2 0.085(4) 0.065(3) 0.064(3) 0.014(3) 0.013(3) 0.012(3)
O3 0.068(3) 0.079(3) 0.052(3) 0.026(3) 0.003(2) 0.008(3)
O4 0.098(4) 0.063(3) 0.058(3) 0.025(3) -0.002(3) 0.010(3)
S1 0.222(3) 0.127(2) 0.161(3) -0.053(2) 0.130(3) -0.095(2)
S2 0.1258(19) 0.0750(13) 0.0860(15) 0.0411(12) 0.0561(14) 0.0335(13)
C1 0.048(4) 0.080(5) 0.053(5) 0.002(4) 0.001(3) -0.013(4)
C2 0.068(5) 0.065(5) 0.071(5) -0.008(4) 0.016(4) -0.023(4)
C3 0.112(7) 0.081(6) 0.091(7) -0.003(5) 0.033(6) -0.020(5)
C4 0.176(8) 0.102(7) 0.087(6) -0.021(6) 0.056(6) -0.068(6)
C5 0.157(7) 0.094(6) 0.122(7) -0.034(6) 0.084(6) -0.066(6)
C6 0.137(7) 0.097(6) 0.143(7) -0.041(6) 0.068(6) -0.037(5)
C7 0.074(6) 0.092(6) 0.107(7) -0.018(6) 0.016(5) -0.002(5)
C8 0.142(7) 0.114(6) 0.148(7) -0.043(6) 0.097(6) -0.048(6)
C9 0.155(10) 0.065(5) 0.070(6) 0.000(5) 0.053(6) -0.004(6)
C10 0.104(7) 0.083(6) 0.069(6) 0.021(5) 0.007(5) -0.002(5)
C11 0.080(5) 0.067(5) 0.079(6) 0.011(4) 0.014(5) -0.008(4)
C12 0.072(5) 0.046(4) 0.074(5) 0.019(4) 0.015(4) 0.003(4)
C13 0.086(6) 0.063(5) 0.070(5) 0.006(4) 0.021(4) 0.004(4)
C14 0.121(6) 0.060(4) 0.107(6) -0.028(5) 0.077(5) -0.037(4)
C15 0.090(5) 0.067(5) 0.081(5) 0.039(4) 0.026(4) 0.013(4)
C16 0.090(5) 0.064(4) 0.066(4) 0.030(4) 0.027(4) 0.019(4)
C17 0.098(5) 0.072(4) 0.075(5) 0.043(4) 0.039(4) 0.033(4)
C18 0.089(5) 0.067(5) 0.070(5) 0.028(4) 0.030(4) 0.026(4)
C19 0.056(4) 0.057(4) 0.049(4) 0.019(3) 0.004(3) 0.002(3)
C20 0.070(5) 0.059(4) 0.068(5) 0.028(4) 0.006(4) 0.013(4)
C21 0.088(5) 0.058(4) 0.071(5) 0.025(4) 0.032(4) 0.021(4)
C22 0.051(4) 0.058(4) 0.044(4) 0.014(3) -0.009(3) -0.006(3)
C23 0.045(4) 0.070(4) 0.044(4) 0.020(3) -0.005(3) 0.001(3)
C24 0.053(4) 0.048(4) 0.045(4) 0.006(3) 0.007(3) 0.004(3)
C25 0.076(5) 0.063(4) 0.056(4) 0.017(4) 0.004(4) 0.005(4)
C26 0.103(7) 0.070(5) 0.068(5) 0.021(4) 0.012(5) -0.015(5)
C27 0.071(5) 0.071(5) 0.092(6) 0.007(5) 0.020(5) -0.018(4)
C28 0.054(4) 0.067(5) 0.066(5) 0.010(4) 0.001(3) -0.005(3)
C29 0.048(4) 0.049(4) 0.047(4) 0.003(3) 0.003(3) 0.003(3)
C30 0.043(4) 0.072(5) 0.043(4) 0.010(3) -0.011(3) 0.002(3)
C31 0.064(4) 0.051(4) 0.062(4) 0.009(3) -0.008(4) 0.004(3)
C32 0.056(4) 0.065(4) 0.051(4) 0.007(3) -0.020(3) -0.002(3)
C33 0.043(3) 0.059(4) 0.046(4) 0.012(3) -0.007(3) 0.002(3)
C34 0.063(4) 0.067(4) 0.058(4) 0.018(4) -0.013(4) -0.012(4)
C35 0.059(4) 0.063(4) 0.052(4) 0.009(4) -0.013(3) -0.018(3)
C36 0.047(4) 0.070(5) 0.040(4) 0.011(3) -0.006(3) -0.003(3)
C37 0.083(5) 0.071(5) 0.055(4) 0.018(4) -0.020(4) -0.017(4)
C38 0.075(5) 0.079(5) 0.050(4) 0.019(4) -0.023(4) -0.016(4)
C39 0.040(3) 0.067(4) 0.042(4) 0.010(3) 0.001(3) 0.003(3)
C40 0.055(4) 0.063(4) 0.063(4) 0.017(4) -0.011(3) -0.006(3)
C41 0.061(4) 0.063(5) 0.063(5) 0.010(4) -0.021(4) -0.006(3)
C42 0.049(4) 0.079(5) 0.045(4) 0.022(4) -0.009(3) -0.002(3)
C43 0.047(4) 0.049(4) 0.047(4) 0.008(3) 0.002(3) 0.006(3)
C44 0.052(4) 0.061(4) 0.039(4) 0.012(3) 0.007(3) 0.006(3)
C45 0.062(4) 0.069(4) 0.052(4) 0.016(4) 0.002(3) 0.021(4)
C46 0.089(6) 0.075(5) 0.076(6) 0.037(4) 0.028(5) 0.013(5)
C47 0.060(5) 0.073(5) 0.083(6) 0.024(4) 0.014(4) -0.003(4)
C48 0.057(4) 0.071(5) 0.058(4) 0.013(4) 0.000(3) 0.005(4)

loop_
_atom_type_symbol
_atom_type_description
_atom_type_scat_dispersion_real
_atom_type_scat_dispersion_imag
_atom_type_scat_source
C C 0.0033 0.0016 'International Tables Vol C Tables 4.2.6.8 and 6.1.1.4'
H H 0.0000 0.0000 'International Tables Vol C Tables 4.2.6.8 and 6.1.1.4'
N N 0.0061 0.0033 'International Tables Vol C Tables 4.2.6.8 and 6.1.1.4'
O O 0.0106 0.0060 'International Tables Vol C Tables 4.2.6.8 and 6.1.1.4'
S S 0.1246 0.1234 'International Tables Vol C Tables 4.2.6.8 and 6.1.1.4'
Cd Cd -0.8075 1.2024 'International Tables Vol C Tables 4.2.6.8 and 6.1.1.4'

loop_
_geom_angle_atom_site_label_1
_geom_angle_atom_site_label_2
_geom_angle_atom_site_label_3
_geom_angle
_geom_angle_site_symmetry_1
_geom_angle_site_symmetry_3
O5 C51 N5 115.0(17) . .
O5 C51 H51 122.5 . .
N5 C51 H51 122.5 . .
N4 Cd1 O2 97.20(19) 1_656 .
N4 Cd1 N1 177.04(19) 1_656 .
O2 Cd1 N1 84.82(18) . .
N4 Cd1 O3 86.04(18) 1_656 .
O2 Cd1 O3 144.98(19) . .
N1 Cd1 O3 93.55(17) . .
N4 Cd1 O4 92.49(18) 1_656 2_667
O2 Cd1 O4 86.38(18) . 2_667
N1 Cd1 O4 85.47(17) . 2_667
O3 Cd1 O4 128.45(18) . 2_667
N4 Cd1 O1 90.45(18) 1_656 .
O2 Cd1 O1 53.11(17) . .
N1 Cd1 O1 92.49(18) . .
O3 Cd1 O1 92.14(19) . .
O4 Cd1 O1 139.41(18) 2_667 .
N4 Cd1 O4 91.43(17) 1_656 .
O2 Cd1 O4 162.18(16) . .
N1 Cd1 O4 86.05(17) . .
O3 Cd1 O4 50.93(16) . .
O4 Cd1 O4 77.66(16) 2_667 .
O1 Cd1 O4 142.74(16) . .
C23 N1 C24 104.9(5) . .
C23 N1 Cd1 117.5(4) . .
C24 N1 Cd1 135.6(4) . .
C23 N2 C29 106.7(5) . .
C23 N2 C30 125.4(5) . .
C29 N2 C30 127.9(5) . .
C42 N3 C43 106.8(5) . .
C42 N3 C39 124.1(5) . .
C43 N3 C39 129.0(5) . .
C42 N4 C44 105.4(5) . .
C42 N4 Cd1 119.5(4) . 1_454
C44 N4 Cd1 132.8(4) . 1_454
C1 O1 Cd1 85.6(4) . .
C1 O2 Cd1 97.7(5) . .
C22 O3 Cd1 102.5(4) . .
C22 O4 Cd1 170.6(5) . 2_667
C22 O4 Cd1 84.1(4) . .
Cd1 O4 Cd1 102.34(16) 2_667 .
C8 S1 C5 103.2(5) . .
C16 S2 C15 103.1(3) . 2_657
O2 C1 O1 123.4(7) . .
O2 C1 C2 118.6(8) . .
O1 C1 C2 117.9(8) . .
C7 C2 C3 118.6(8) . .
C7 C2 C1 124.0(9) . .
C3 C2 C1 117.4(8) . .
C4 C3 C2 120.5(10) . .
C4 C3 H3 119.8 . .
C2 C3 H3 119.8 . .
C5 C4 C3 120.3(12) . .
C5 C4 H4 119.9 . .
C3 C4 H4 119.9 . .
C6 C5 C4 119.2(11) . .
C6 C5 S1 123.9(12) . .
C4 C5 S1 116.9(12) . .
C5 C6 C7 122.8(12) . .
C5 C6 H6 118.6 . .
C7 C6 H6 118.6 . .
C2 C7 C6 118.6(10) . .
C2 C7 H7 120.7 . .
C6 C7 H7 120.7 . .
C14 C8 S1 112.2(8) . .
C14 C8 H8A 109.2 . .
S1 C8 H8A 109.2 . .
C14 C8 H8B 109.2 . .
S1 C8 H8B 109.2 . .
H8A C8 H8B 107.9 . .
C14 C9 C10 122.8(8) . .
C14 C9 H9 118.6 . .
C10 C9 H9 118.6 . .
C9 C10 C11 117.7(8) . .
C9 C10 H10 121.1 . .
C11 C10 H10 121.1 . .
C12 C11 C10 121.5(8) . .
C12 C11 H11 119.3 . .
C10 C11 H11 119.3 . .
C11 C12 C13 118.3(7) . .
C11 C12 C15 121.0(7) . .
C13 C12 C15 120.7(7) . .
C12 C13 C14 121.1(8) . .
C12 C13 H13 119.4 . .
C14 C13 H13 119.4 . .
C9 C14 C13 118.5(8) . .
C9 C14 C8 124.2(9) . .
C13 C14 C8 117.3(10) . .
C12 C15 S2 107.1(5) . 2_657
C12 C15 H15A 110.3 . .
S2 C15 H15A 110.3 2_657 .
C12 C15 H15B 110.3 . .
S2 C15 H15B 110.3 2_657 .
H15A C15 H15B 108.6 . .
C17 C16 C21 119.7(6) . .
C17 C16 S2 124.3(5) . .
C21 C16 S2 116.0(6) . .
C16 C17 C18 119.9(7) . .
C16 C17 H17 120.1 . .
C18 C17 H17 120.1 . .
C17 C18 C19 121.4(7) . .
C17 C18 H18 119.3 . .
C19 C18 H18 119.3 . .
C20 C19 C18 117.9(6) . .
C20 C19 C22 122.3(6) . .
C18 C19 C22 119.8(6) . .
C19 C20 C21 121.2(6) . .
C19 C20 H20 119.4 . .
C21 C20 H20 119.4 . .
C20 C21 C16 119.8(7) . .
C20 C21 H21 120.1 . .
C16 C21 H21 120.1 . .
O4 C22 O3 122.2(6) . .
O4 C22 C19 120.3(7) . .
O3 C22 C19 117.5(6) . .
N1 C23 N2 113.5(6) . .
N1 C23 H23 123.3 . .
N2 C23 H23 123.3 . .
N1 C24 C25 129.5(6) . .
N1 C24 C29 110.7(5) . .
C25 C24 C29 119.8(6) . .
C26 C25 C24 117.3(7) . .
C26 C25 H25 121.3 . .
C24 C25 H25 121.3 . .
C25 C26 C27 121.2(7) . .
C25 C26 H26 119.4 . .
C27 C26 H26 119.4 . .
C28 C27 C26 122.9(7) . .
C28 C27 H27 118.5 . .
C26 C27 H27 118.5 . .
C27 C28 C29 116.5(7) . .
C27 C28 H28 121.7 . .
C29 C28 H28 121.7 . .
C28 C29 N2 133.7(6) . .
C28 C29 C24 122.1(6) . .
N2 C29 C24 104.2(5) . .
C31 C30 C35 118.4(6) . .
C31 C30 N2 121.3(6) . .
C35 C30 N2 120.3(6) . .
C30 C31 C32 120.9(6) . .
C30 C31 H31 119.6 . .
C32 C31 H31 119.6 . .
C31 C32 C33 121.4(6) . .
C31 C32 H32 119.3 . .
C33 C32 H32 119.3 . .
C34 C33 C32 117.0(6) . .
C34 C33 C36 122.0(6) . .
C32 C33 C36 120.9(6) . .
C35 C34 C33 121.8(6) . .
C35 C34 H34 119.1 . .
C33 C34 H34 119.1 . .
C34 C35 C30 120.5(6) . .
C34 C35 H35 119.7 . .
C30 C35 H35 119.7 . .
C41 C36 C37 117.8(6) . .
C41 C36 C33 121.3(6) . .
C37 C36 C33 121.0(6) . .
C36 C37 C38 120.8(7) . .
C36 C37 H37 119.6 . .
C38 C37 H37 119.6 . .
C39 C38 C37 119.9(7) . .
C39 C38 H38 120.1 . .
C37 C38 H38 120.1 . .
C38 C39 C40 120.7(6) . .
C38 C39 N3 119.0(6) . .
C40 C39 N3 120.3(6) . .
C39 C40 C41 119.2(6) . .
C39 C40 H40 120.4 . .
C41 C40 H40 120.4 . .
C36 C41 C40 121.7(6) . .
C36 C41 H41 119.1 . .
C40 C41 H41 119.1 . .
N4 C42 N3 112.9(6) . .
N4 C42 H42 123.5 . .
N3 C42 H42 123.5 . .
N3 C43 C48 133.1(6) . .
N3 C43 C44 105.7(5) . .
C48 C43 C44 121.0(6) . .
C45 C44 N4 130.4(6) . .
C45 C44 C43 120.5(6) . .
N4 C44 C43 109.1(5) . .
C46 C45 C44 117.3(6) . .
C46 C45 H45 121.4 . .
C44 C45 H45 121.4 . .
C47 C46 C45 122.5(7) . .
C47 C46 H46 118.7 . .
C45 C46 H46 118.7 . .
C46 C47 C48 122.0(7) . .
C46 C47 H47 119.0 . .
C48 C47 H47 119.0 . .
C47 C48 C43 116.6(6) . .
C47 C48 H48 121.7 . .
C43 C48 H48 121.7 . .
C51 N5 C50 123.5(13) . .
C51 N5 C49 111.7(13) . .
C50 N5 C49 124.8(13) . .
N5 C49 H49A 109.5 . .
N5 C49 H49B 109.5 . .
H49A C49 H49B 109.5 . .
N5 C49 H49C 109.5 . .
H49A C49 H49C 109.5 . .
H49B C49 H49C 109.5 . .
N5 C50 H50A 109.5 . .
N5 C50 H50B 109.5 . .
H50A C50 H50B 109.5 . .
N5 C50 H50C 109.5 . .
H50A C50 H50C 109.5 . .
H50B C50 H50C 109.5 . .
C54 N6 C53 126.0(14) . .
C54 N6 C52 119.7(14) . .
C53 N6 C52 114.3(13) . .
N6 C53 H53A 109.5 . .
N6 C53 H53B 109.5 . .
H53A C53 H53B 109.5 . .
N6 C53 H53C 109.5 . .
H53A C53 H53C 109.5 . .
H53B C53 H53C 109.5 . .
N6 C52 H52A 109.5 . .
N6 C52 H52B 109.5 . .
H52A C52 H52B 109.5 . .
N6 C52 H52C 109.5 . .
H52A C52 H52C 109.5 . .
H52B C52 H52C 109.5 . .
O6 C54 N6 111.2(16) . .
O6 C54 H54 124.4 . .
N6 C54 H54 124.4 . .

loop_
_geom_bond_atom_site_label_1
_geom_bond_atom_site_label_2
_geom_bond_distance
_geom_bond_site_symmetry_2
C51 O5 1.219(10) .
C51 N5 1.346(10) .
C51 H51 0.9300 .
Cd1 N4 2.304(5) 1_656
Cd1 O2 2.308(5) .
Cd1 N1 2.308(5) .
Cd1 O3 2.309(4) .
Cd1 O4 2.379(5) 2_667
Cd1 O1 2.550(5) .
Cd1 O4 2.707(5) .
N1 C23 1.310(7) .
N1 C24 1.378(7) .
N2 C23 1.358(7) .
N2 C29 1.396(8) .
N2 C30 1.439(7) .
N3 C42 1.364(8) .
N3 C43 1.391(8) .
N3 C39 1.436(7) .
N4 C42 1.327(7) .
N4 C44 1.396(8) .
N4 Cd1 2.304(5) 1_454
O1 C1 1.253(8) .
O2 C1 1.226(9) .
O3 C22 1.257(8) .
O4 C22 1.240(7) .
O4 Cd1 2.379(5) 2_667
S1 C8 1.752(11) .
S1 C5 1.773(11) .
S2 C16 1.782(7) .
S2 C15 1.833(7) 2_657
C1 C2 1.526(10) .
C2 C7 1.365(11) .
C2 C3 1.435(12) .
C3 C4 1.374(12) .
C3 H3 0.9300 .
C4 C5 1.369(17) .
C4 H4 0.9300 .
C5 C6 1.359(16) .
C6 C7 1.403(8) .
C6 H6 0.9300 .
C7 H7 0.9300 .
C8 C14 1.572(12) .
C8 H8A 0.9700 .
C8 H8B 0.9700 .
C9 C14 1.353(13) .
C9 C10 1.362(12) .
C9 H9 0.9300 .
C10 C11 1.401(11) .
C10 H10 0.9300 .
C11 C12 1.368(10) .
C11 H11 0.9300 .
C12 C13 1.384(10) .
C12 C15 1.503(9) .
C13 C14 1.388(11) .
C13 H13 0.9300 .
C15 S2 1.833(7) 2_657
C15 H15A 0.9700 .
C15 H15B 0.9700 .
C16 C17 1.363(10) .
C16 C21 1.391(9) .
C17 C18 1.383(9) .
C17 H17 0.9300 .
C18 C19 1.395(9) .
C18 H18 0.9300 .
C19 C20 1.368(9) .
C19 C22 1.504(9) .
C20 C21 1.388(9) .
C20 H20 0.9300 .
C21 H21 0.9300 .
C23 H23 0.9300 .
C24 C25 1.398(9) .
C24 C29 1.402(8) .
C25 C26 1.379(10) .
C25 H25 0.9300 .
C26 C27 1.384(11) .
C26 H26 0.9300 .
C27 C28 1.356(10) .
C27 H27 0.9300 .
C28 C29 1.386(8) .
C28 H28 0.9300 .
C30 C31 1.367(9) .
C30 C35 1.400(9) .
C31 C32 1.379(8) .
C31 H31 0.9300 .
C32 C33 1.392(9) .
C32 H32 0.9300 .
C33 C34 1.390(8) .
C33 C36 1.508(8) .
C34 C35 1.363(9) .
C34 H34 0.9300 .
C35 H35 0.9300 .
C36 C41 1.361(9) .
C36 C37 1.387(9) .
C37 C38 1.402(9) .
C37 H37 0.9300 .
C38 C39 1.352(9) .
C38 H38 0.9300 .
C39 C40 1.363(9) .
C40 C41 1.405(9) .
C40 H40 0.9300 .
C41 H41 0.9300 .
C42 H42 0.9300 .
C43 C48 1.396(9) .
C43 C44 1.409(8) .
C44 C45 1.382(9) .
C45 C46 1.372(10) .
C45 H45 0.9300 .
C46 C47 1.363(10) .
C46 H46 0.9300 .
C47 C48 1.376(9) .
C47 H47 0.9300 .
C48 H48 0.9300 .
N5 C50 1.428(9) .
N5 C49 1.450(9) .
C49 H49A 0.9600 .
C49 H49B 0.9600 .
C49 H49C 0.9600 .
C50 H50A 0.9600 .
C50 H50B 0.9600 .
C50 H50C 0.9600 .
N6 C54 1.323(10) .
N6 C53 1.450(10) .
N6 C52 1.457(10) .
C53 H53A 0.9600 .
C53 H53B 0.9600 .
C53 H53C 0.9600 .
C52 H52A 0.9600 .
C52 H52B 0.9600 .
C52 H52C 0.9600 .
C54 O6 1.235(10) .
C54 H54 0.9300 .
